data_4348834
loop_
_publ_author_name
'Jayaratna, Naleen B.'
'Olmstead, Marilyn M.'
'Kharisov, Boris I.'
'Dias, H. V. Rasika'

_publ_section_title
;
 Coinage Metal Pyrazolates [(3,5-(CF3)2Pz)M]3 (M = Au, Ag, Cu) as
 Buckycatchers.
;
_journal_issue 17
_journal_name_full 'Inorganic chemistry'
_journal_page_first 8277
_journal_page_last 8280
_journal_paper_doi 10.1021/acs.inorgchem.6b01709
_journal_volume 55
_journal_year 2016
_chemical_formula_moiety '2(C30 H6 Au6 F36 N12), 1(C60)'
_chemical_formula_sum 'C120 H12 Au12 F72 N24'
_chemical_formula_weight 5521.13
_space_group_crystal_system cubic
_space_group_IT_number 228
_space_group_name_Hall '-F 4ud 2vw 3'
_space_group_name_H-M_alt 'F d -3 c :2'
_atom_sites_solution_hydrogens geom
_atom_sites_solution_primary direct
_atom_sites_solution_secondary difmap
_audit_creation_method SHELXL-2014/7
_cell_angle_alpha 90
_cell_angle_beta 90
_cell_angle_gamma 90
_cell_formula_units_Z 16
_cell_length_a 36.823(6)
_cell_length_b 36.823(6)
_cell_length_c 36.823(6)
_cell_measurement_reflns_used 9368
_cell_measurement_temperature 100(2)
_cell_measurement_theta_max 36.95
_cell_measurement_theta_min 3.13
_cell_volume 49930(14)
_computing_cell_refinement 'SAINT v8.34A (Bruker, 2013)'
_computing_data_collection 'Apex2 (Bruker, 2013)'
_computing_data_reduction 'SAINT v8.34A (Bruker, 2013)'
_computing_publication_material 'SHELXL-2014/7 (Sheldrick, 2014)'
_computing_structure_refinement 'SHELXL-2014/7 (Sheldrick, 2014)'
_computing_structure_solution 'SHELXS (Sheldrick, 2008)'
_diffrn_ambient_temperature 100(2)
_diffrn_detector_area_resol_mean 8.3
_diffrn_measured_fraction_theta_full 0.998
_diffrn_measured_fraction_theta_max 0.998
_diffrn_measurement_device_type 'Bruker APEX-II CCD'
_diffrn_measurement_method '\f and \w scans'
_diffrn_radiation_type MoK\a
_diffrn_radiation_wavelength 0.71073
_diffrn_reflns_av_R_equivalents 0.0806
_diffrn_reflns_av_unetI/netI 0.0201
_diffrn_reflns_Laue_measured_fraction_full 0.998
_diffrn_reflns_Laue_measured_fraction_max 0.998
_diffrn_reflns_limit_h_max 47
_diffrn_reflns_limit_h_min -47
_diffrn_reflns_limit_k_max 47
_diffrn_reflns_limit_k_min -47
_diffrn_reflns_limit_l_max 47
_diffrn_reflns_limit_l_min -47
_diffrn_reflns_number 114226
_diffrn_reflns_point_group_measured_fraction_full 0.998
_diffrn_reflns_point_group_measured_fraction_max 0.998
_diffrn_reflns_theta_full 25.242
_diffrn_reflns_theta_max 26.993
_diffrn_reflns_theta_min 3.129
_diffrn_source 'fine-focus sealed tube'
_exptl_absorpt_coefficient_mu 14.214
_exptl_absorpt_correction_T_max 0.7475
_exptl_absorpt_correction_T_min 0.4532
_exptl_absorpt_correction_type multi-scan
_exptl_absorpt_process_details 'SADABS (Sheldrick, 2008)'
_exptl_crystal_colour purple
_exptl_crystal_density_diffrn 2.938
_exptl_crystal_description parallelepiped
_exptl_crystal_F_000 39936
_exptl_crystal_size_max 0.150
_exptl_crystal_size_mid 0.137
_exptl_crystal_size_min 0.093
_refine_diff_density_max 1.004
_refine_diff_density_min -1.269
_refine_diff_density_rms 0.168
_refine_ls_extinction_method none
_refine_ls_goodness_of_fit_ref 1.306
_refine_ls_hydrogen_treatment constr
_refine_ls_matrix_type full
_refine_ls_number_parameters 493
_refine_ls_number_reflns 2281
_refine_ls_number_restraints 540
_refine_ls_restrained_S_all 1.146
_refine_ls_R_factor_all 0.0366
_refine_ls_R_factor_gt 0.0257
_refine_ls_shift/su_max 0.001
_refine_ls_shift/su_mean 0.000
_refine_ls_structure_factor_coef Fsqd
_refine_ls_weighting_details 'w=1/[\s^2^(Fo^2^)+(0.0204P)^2^+2581.5422P] where P=(Fo^2^+2Fc^2^)/3'
_refine_ls_weighting_scheme calc
_refine_ls_wR_factor_gt 0.0582
_refine_ls_wR_factor_ref 0.0702
_reflns_Friedel_coverage 0.000
_reflns_number_gt 1986
_reflns_number_total 2281
_reflns_threshold_expression 'I > 2\s(I)'
_cod_data_source_file ic6b01709_si_002.cif
_cod_data_source_block au
_cod_original_cell_volume 49930(23)
_cod_original_sg_symbol_Hall '-F 4cvw 2vw 3'
_cod_original_sg_symbol_H-M 'F d -3 c'
_cod_database_code 4348834
_shelx_shelxl_version_number 2014/7
_shelx_space_group_comment
;
The symmetry employed for this shelxl refinement is uniquely defined
by the following loop, which should always be used as a source of
symmetry information in preference to the above space-group names.
They are only intended as comments.
;
_shelx_estimated_absorpt_t_min 0.224
_shelx_estimated_absorpt_t_max 0.352

loop_
_space_group_symop_operation_xyz
'x, y, z'
'-x+1/4, -y+3/4, z+1/2'
'-x+3/4, y+1/2, -z+1/4'
'x+1/2, -y+1/4, -z+3/4'
'z, x, y'
'z+1/2, -x+1/4, -y+3/4'
'-z+1/4, -x+3/4, y+1/2'
'-z+3/4, x+1/2, -y+1/4'
'y, z, x'
'-y+3/4, z+1/2, -x+1/4'
'y+1/2, -z+1/4, -x+3/4'
'-y+1/4, -z+3/4, x+1/2'
'y+3/4, x+1/4, -z'
'-y+1/2, -x+1/2, -z+1/2'
'y+1/4, -x, z+3/4'
'-y, x+3/4, z+1/4'
'x+3/4, z+1/4, -y'
'-x, z+3/4, y+1/4'
'-x+1/2, -z+1/2, -y+1/2'
'x+1/4, -z, y+3/4'
'z+3/4, y+1/4, -x'
'z+1/4, -y, x+3/4'
'-z, y+3/4, x+1/4'
'-z+1/2, -y+1/2, -x+1/2'
'x, y+1/2, z+1/2'
'-x+1/4, -y+5/4, z+1'
'-x+3/4, y+1, -z+3/4'
'x+1/2, -y+3/4, -z+5/4'
'z, x+1/2, y+1/2'
'z+1/2, -x+3/4, -y+5/4'
'-z+1/4, -x+5/4, y+1'
'-z+3/4, x+1, -y+3/4'
'y, z+1/2, x+1/2'
'-y+3/4, z+1, -x+3/4'
'y+1/2, -z+3/4, -x+5/4'
'-y+1/4, -z+5/4, x+1'
'y+3/4, x+3/4, -z+1/2'
'-y+1/2, -x+1, -z+1'
'y+1/4, -x+1/2, z+5/4'
'-y, x+5/4, z+3/4'
'x+3/4, z+3/4, -y+1/2'
'-x, z+5/4, y+3/4'
'-x+1/2, -z+1, -y+1'
'x+1/4, -z+1/2, y+5/4'
'z+3/4, y+3/4, -x+1/2'
'z+1/4, -y+1/2, x+5/4'
'-z, y+5/4, x+3/4'
'-z+1/2, -y+1, -x+1'
'x+1/2, y, z+1/2'
'-x+3/4, -y+3/4, z+1'
'-x+5/4, y+1/2, -z+3/4'
'x+1, -y+1/4, -z+5/4'
'z+1/2, x, y+1/2'
'z+1, -x+1/4, -y+5/4'
'-z+3/4, -x+3/4, y+1'
'-z+5/4, x+1/2, -y+3/4'
'y+1/2, z, x+1/2'
'-y+5/4, z+1/2, -x+3/4'
'y+1, -z+1/4, -x+5/4'
'-y+3/4, -z+3/4, x+1'
'y+5/4, x+1/4, -z+1/2'
'-y+1, -x+1/2, -z+1'
'y+3/4, -x, z+5/4'
'-y+1/2, x+3/4, z+3/4'
'x+5/4, z+1/4, -y+1/2'
'-x+1/2, z+3/4, y+3/4'
'-x+1, -z+1/2, -y+1'
'x+3/4, -z, y+5/4'
'z+5/4, y+1/4, -x+1/2'
'z+3/4, -y, x+5/4'
'-z+1/2, y+3/4, x+3/4'
'-z+1, -y+1/2, -x+1'
'x+1/2, y+1/2, z'
'-x+3/4, -y+5/4, z+1/2'
'-x+5/4, y+1, -z+1/4'
'x+1, -y+3/4, -z+3/4'
'z+1/2, x+1/2, y'
'z+1, -x+3/4, -y+3/4'
'-z+3/4, -x+5/4, y+1/2'
'-z+5/4, x+1, -y+1/4'
'y+1/2, z+1/2, x'
'-y+5/4, z+1, -x+1/4'
'y+1, -z+3/4, -x+3/4'
'-y+3/4, -z+5/4, x+1/2'
'y+5/4, x+3/4, -z'
'-y+1, -x+1, -z+1/2'
'y+3/4, -x+1/2, z+3/4'
'-y+1/2, x+5/4, z+1/4'
'x+5/4, z+3/4, -y'
'-x+1/2, z+5/4, y+1/4'
'-x+1, -z+1, -y+1/2'
'x+3/4, -z+1/2, y+3/4'
'z+5/4, y+3/4, -x'
'z+3/4, -y+1/2, x+3/4'
'-z+1/2, y+5/4, x+1/4'
'-z+1, -y+1, -x+1/2'
'-x, -y, -z'
'x-1/4, y-3/4, -z-1/2'
'x-3/4, -y-1/2, z-1/4'
'-x-1/2, y-1/4, z-3/4'
'-z, -x, -y'
'-z-1/2, x-1/4, y-3/4'
'z-1/4, x-3/4, -y-1/2'
'z-3/4, -x-1/2, y-1/4'
'-y, -z, -x'
'y-3/4, -z-1/2, x-1/4'
'-y-1/2, z-1/4, x-3/4'
'y-1/4, z-3/4, -x-1/2'
'-y-3/4, -x-1/4, z'
'y-1/2, x-1/2, z-1/2'
'-y-1/4, x, -z-3/4'
'y, -x-3/4, -z-1/4'
'-x-3/4, -z-1/4, y'
'x, -z-3/4, -y-1/4'
'x-1/2, z-1/2, y-1/2'
'-x-1/4, z, -y-3/4'
'-z-3/4, -y-1/4, x'
'-z-1/4, y, -x-3/4'
'z, -y-3/4, -x-1/4'
'z-1/2, y-1/2, x-1/2'
'-x, -y+1/2, -z+1/2'
'x-1/4, y-1/4, -z'
'x-3/4, -y, z+1/4'
'-x-1/2, y+1/4, z-1/4'
'-z, -x+1/2, -y+1/2'
'-z-1/2, x+1/4, y-1/4'
'z-1/4, x-1/4, -y'
'z-3/4, -x, y+1/4'
'-y, -z+1/2, -x+1/2'
'y-3/4, -z, x+1/4'
'-y-1/2, z+1/4, x-1/4'
'y-1/4, z-1/4, -x'
'-y-3/4, -x+1/4, z+1/2'
'y-1/2, x, z'
'-y-1/4, x+1/2, -z-1/4'
'y, -x-1/4, -z+1/4'
'-x-3/4, -z+1/4, y+1/2'
'x, -z-1/4, -y+1/4'
'x-1/2, z, y'
'-x-1/4, z+1/2, -y-1/4'
'-z-3/4, -y+1/4, x+1/2'
'-z-1/4, y+1/2, -x-1/4'
'z, -y-1/4, -x+1/4'
'z-1/2, y, x'
'-x+1/2, -y, -z+1/2'
'x+1/4, y-3/4, -z'
'x-1/4, -y-1/2, z+1/4'
'-x, y-1/4, z-1/4'
'-z+1/2, -x, -y+1/2'
'-z, x-1/4, y-1/4'
'z+1/4, x-3/4, -y'
'z-1/4, -x-1/2, y+1/4'
'-y+1/2, -z, -x+1/2'
'y-1/4, -z-1/2, x+1/4'
'-y, z-1/4, x-1/4'
'y+1/4, z-3/4, -x'
'-y-1/4, -x-1/4, z+1/2'
'y, x-1/2, z'
'-y+1/4, x, -z-1/4'
'y+1/2, -x-3/4, -z+1/4'
'-x-1/4, -z-1/4, y+1/2'
'x+1/2, -z-3/4, -y+1/4'
'x, z-1/2, y'
'-x+1/4, z, -y-1/4'
'-z-1/4, -y-1/4, x+1/2'
'-z+1/4, y, -x-1/4'
'z+1/2, -y-3/4, -x+1/4'
'z, y-1/2, x'
'-x+1/2, -y+1/2, -z'
'x+1/4, y-1/4, -z-1/2'
'x-1/4, -y, z-1/4'
'-x, y+1/4, z-3/4'
'-z+1/2, -x+1/2, -y'
'-z, x+1/4, y-3/4'
'z+1/4, x-1/4, -y-1/2'
'z-1/4, -x, y-1/4'
'-y+1/2, -z+1/2, -x'
'y-1/4, -z, x-1/4'
'-y, z+1/4, x-3/4'
'y+1/4, z-1/4, -x-1/2'
'-y-1/4, -x+1/4, z'
'y, x, z-1/2'
'-y+1/4, x+1/2, -z-3/4'
'y+1/2, -x-1/4, -z-1/4'
'-x-1/4, -z+1/4, y'
'x+1/2, -z-1/4, -y-1/4'
'x, z, y-1/2'
'-x+1/4, z+1/2, -y-3/4'
'-z-1/4, -y+1/4, x'
'-z+1/4, y+1/2, -x-3/4'
'z+1/2, -y-1/4, -x-1/4'
'z, y, x-1/2'

loop_
_atom_site_label
_atom_site_type_symbol
_atom_site_fract_x
_atom_site_fract_y
_atom_site_fract_z
_atom_site_U_iso_or_equiv
_atom_site_adp_type
_atom_site_occupancy
_atom_site_site_symmetry_order
_atom_site_calc_flag
_atom_site_refinement_flags_posn
_atom_site_refinement_flags_adp
_atom_site_refinement_flags_occupancy
_atom_site_disorder_assembly
_atom_site_disorder_group
Au1 Au 0.56548(2) 0.01612(2) 0.25711(2) 0.01449(10) Uani 1 1 d . . . . .
F1 F 0.49597(16) 0.15437(13) 0.25804(13) 0.0412(12) Uani 1 1 d . . . . .
F2 F 0.46284(13) 0.12772(14) 0.29668(17) 0.0452(14) Uani 1 1 d . . . . .
F3 F 0.50201(16) 0.16740(14) 0.31414(16) 0.0487(15) Uani 1 1 d . . . . .
F4 F 0.60588(13) 0.03272(13) 0.33481(15) 0.0382(12) Uani 1 1 d . . . . .
F5 F 0.62066(13) 0.08685(13) 0.34900(12) 0.0332(11) Uani 1 1 d . . . . .
F6 F 0.63350(12) 0.06606(15) 0.29661(13) 0.0364(12) Uani 1 1 d . . . . .
N1 N 0.55356(14) 0.06125(15) 0.28452(14) 0.0145(11) Uani 1 1 d . . . . .
N2 N 0.52358(15) 0.08095(15) 0.27615(15) 0.0156(11) Uani 1 1 d . . . . .
C61 C 0.52475(18) 0.11184(18) 0.29520(18) 0.0171(13) Uani 1 1 d . . . . .
C62 C 0.5554(2) 0.11258(19) 0.31680(18) 0.0199(14) Uani 1 1 d . . . . .
H62 H 0.5629 0.1310 0.3333 0.024 Uiso 1 1 calc R U . . .
C63 C 0.57265(19) 0.08020(18) 0.30879(17) 0.0176(13) Uani 1 1 d . . . . .
C64 C 0.4962(2) 0.14057(19) 0.29102(19) 0.0216(14) Uani 1 1 d . . . . .
C65 C 0.60807(19) 0.06624(19) 0.32228(18) 0.0189(13) Uani 1 1 d . . . . .
C1 C 0.6735(6) 0.0654(5) 0.0678(6) 0.018(3) Uani 0.0833 1 d G U P A -1
C2 C 0.6950(6) 0.0946(5) 0.0667(6) 0.018(3) Uani 0.0833 1 d G U P A -1
C3 C 0.6840(6) 0.1285(5) 0.0503(5) 0.018(3) Uani 0.0833 1 d G U P A -1
C4 C 0.6503(7) 0.1317(5) 0.0338(4) 0.018(3) Uani 0.0833 1 d G U P A -1
C5 C 0.6260(7) 0.1011(4) 0.0330(4) 0.018(3) Uani 0.0833 1 d G U P A -1
C6 C 0.6358(6) 0.0683(4) 0.0488(5) 0.018(3) Uani 0.0833 1 d G U P A -1
C7 C 0.6102(6) 0.0482(3) 0.0705(5) 0.018(3) Uani 0.0833 1 d G U P A -1
C8 C 0.6288(7) 0.0321(3) 0.1009(5) 0.018(3) Uani 0.0833 1 d G U P A -1
C9 C 0.6669(6) 0.0426(4) 0.0982(6) 0.018(3) Uani 0.0833 1 d G U P A -1
C10 C 0.6863(6) 0.0505(4) 0.1294(6) 0.018(3) Uani 0.0833 1 d G U P A -1
C11 C 0.7108(6) 0.0811(5) 0.1301(7) 0.018(3) Uani 0.0833 1 d G U P A -1
C12 C 0.7149(5) 0.1027(5) 0.0994(6) 0.018(3) Uani 0.0833 1 d G U P A -1
C13 C 0.7168(5) 0.1418(5) 0.1029(6) 0.018(3) Uani 0.0833 1 d G U P A -1
C14 C 0.6979(6) 0.1579(5) 0.0728(5) 0.018(3) Uani 0.0833 1 d G U P A -1
C15 C 0.6773(7) 0.1889(5) 0.0773(5) 0.018(3) Uani 0.0833 1 d G U P A -1
C16 C 0.6425(7) 0.1923(4) 0.0598(4) 0.018(3) Uani 0.0833 1 d G U P A -1
C17 C 0.6289(7) 0.1644(4) 0.0385(4) 0.018(3) Uani 0.0833 1 d G U P A -1
C18 C 0.5914(7) 0.1539(4) 0.0409(4) 0.018(3) Uani 0.0833 1 d G U P A -1
C19 C 0.5893(7) 0.1147(4) 0.0375(4) 0.018(3) Uani 0.0833 1 d G U P A -1
C20 C 0.5646(6) 0.0953(4) 0.0582(5) 0.018(3) Uani 0.0833 1 d G U P A -1
C21 C 0.5747(6) 0.0613(3) 0.0745(5) 0.018(3) Uani 0.0833 1 d G U P A -1
C22 C 0.5574(6) 0.0588(4) 0.1096(5) 0.018(3) Uani 0.0833 1 d G U P A -1
C23 C 0.5752(7) 0.0437(4) 0.1390(5) 0.018(3) Uani 0.0833 1 d G U P A -1
C24 C 0.6123(7) 0.0301(3) 0.1345(5) 0.017(3) Uani 0.0833 1 d G U P A -1
C25 C 0.6324(7) 0.0384(3) 0.1668(5) 0.018(3) Uani 0.0833 1 d G U P A -1
C26 C 0.6685(7) 0.0486(3) 0.1645(6) 0.018(3) Uani 0.0833 1 d G U P A -1
C27 C 0.6824(7) 0.0777(4) 0.1868(6) 0.018(3) Uani 0.0833 1 d G U P A -1
C28 C 0.7080(6) 0.0983(4) 0.1658(6) 0.018(3) Uani 0.0833 1 d G U P A -1
C29 C 0.7101(6) 0.1354(4) 0.1688(6) 0.018(3) Uani 0.0833 1 d G U P A -1
C30 C 0.7147(5) 0.1579(5) 0.1370(6) 0.018(3) Uani 0.0833 1 d G U P A -1
C31 C 0.6933(6) 0.1903(4) 0.1416(5) 0.018(3) Uani 0.0833 1 d G U P A -1
C32 C 0.6751(6) 0.2057(4) 0.1131(5) 0.018(3) Uani 0.0833 1 d G U P A -1
C33 C 0.6384(7) 0.2190(3) 0.1173(5) 0.018(3) Uani 0.0833 1 d G U P A -1
C34 C 0.6183(7) 0.2110(3) 0.0849(5) 0.018(3) Uani 0.0833 1 d G U P A -1
C35 C 0.5821(7) 0.2009(3) 0.0869(5) 0.018(3) Uani 0.0833 1 d G U P A -1
C36 C 0.5680(7) 0.1716(4) 0.0648(5) 0.018(3) Uani 0.0833 1 d G U P A -1
C37 C 0.5424(6) 0.1514(4) 0.0859(6) 0.018(3) Uani 0.0833 1 d G U P A -1
C38 C 0.5404(6) 0.1139(4) 0.0827(5) 0.018(3) Uani 0.0833 1 d G U P A -1
C39 C 0.5359(5) 0.0919(5) 0.1151(5) 0.018(3) Uani 0.0833 1 d G U P A -1
C40 C 0.5337(6) 0.1076(5) 0.1486(6) 0.017(3) Uani 0.0833 1 d G U P A -1
C41 C 0.5529(6) 0.0918(5) 0.1791(5) 0.018(3) Uani 0.0833 1 d G U P A -1
C42 C 0.5730(7) 0.0603(4) 0.1743(5) 0.018(3) Uani 0.0833 1 d G U P A -1
C43 C 0.6084(8) 0.0569(4) 0.1915(5) 0.018(3) Uani 0.0833 1 d G U P A -1
C44 C 0.6214(8) 0.0852(4) 0.2131(4) 0.018(3) Uani 0.0833 1 d G U P A -1
C45 C 0.6592(7) 0.0959(4) 0.2107(5) 0.018(3) Uani 0.0833 1 d G U P A -1
C46 C 0.6613(7) 0.1348(4) 0.2139(4) 0.018(3) Uani 0.0833 1 d G U P A -1
C47 C 0.6859(6) 0.1542(4) 0.1935(5) 0.018(3) Uani 0.0833 1 d G U P A -1
C48 C 0.6756(6) 0.1882(3) 0.1769(5) 0.018(3) Uani 0.0833 1 d G U P A -1
C49 C 0.6405(6) 0.2010(3) 0.1812(4) 0.018(3) Uani 0.0833 1 d G U P A -1
C50 C 0.6218(6) 0.2168(3) 0.1510(5) 0.018(3) Uani 0.0833 1 d G U P A -1
C51 C 0.5841(6) 0.2063(4) 0.1534(5) 0.018(3) Uani 0.0833 1 d G U P A -1
C52 C 0.5649(6) 0.1987(4) 0.1222(6) 0.018(3) Uani 0.0833 1 d G U P A -1
C53 C 0.5404(5) 0.1678(5) 0.1215(6) 0.018(3) Uani 0.0833 1 d G U P A -1
C54 C 0.5357(5) 0.1464(5) 0.1518(6) 0.018(3) Uani 0.0833 1 d G U P A -1
C55 C 0.5559(6) 0.1547(5) 0.1845(5) 0.018(3) Uani 0.0833 1 d G U P A -1
C56 C 0.5665(7) 0.1210(5) 0.2011(5) 0.018(3) Uani 0.0833 1 d G U P A -1
C57 C 0.6001(7) 0.1177(5) 0.2178(4) 0.018(3) Uani 0.0833 1 d G U P A -1
C58 C 0.6245(7) 0.1481(4) 0.2183(4) 0.018(3) Uani 0.0833 1 d G U P A -1
C59 C 0.6147(6) 0.1807(4) 0.2023(4) 0.018(3) Uani 0.0833 1 d G U P A -1
C60 C 0.5795(6) 0.1840(5) 0.1852(5) 0.018(3) Uani 0.0833 1 d G U P A -1

loop_
_atom_site_aniso_label
_atom_site_aniso_U_11
_atom_site_aniso_U_22
_atom_site_aniso_U_33
_atom_site_aniso_U_23
_atom_site_aniso_U_13
_atom_site_aniso_U_12
Au1 0.01620(14) 0.01347(14) 0.01381(14) -0.00068(9) -0.00030(9) 0.00066(9)
F1 0.054(3) 0.036(3) 0.033(3) 0.013(2) 0.004(2) 0.023(2)
F2 0.021(2) 0.035(3) 0.079(4) 0.011(3) 0.010(3) 0.005(2)
F3 0.056(3) 0.036(3) 0.054(3) -0.029(2) -0.023(3) 0.020(3)
F4 0.033(3) 0.024(2) 0.057(3) 0.011(2) -0.016(2) 0.000(2)
F5 0.034(3) 0.038(3) 0.028(2) -0.015(2) -0.016(2) 0.008(2)
F6 0.023(2) 0.063(3) 0.024(2) 0.000(2) 0.0011(18) 0.007(2)
N1 0.010(2) 0.017(3) 0.016(3) 0.001(2) -0.001(2) 0.004(2)
N2 0.017(3) 0.017(3) 0.013(3) -0.001(2) -0.002(2) -0.001(2)
C61 0.017(3) 0.019(3) 0.015(3) -0.001(3) 0.000(2) 0.000(3)
C62 0.026(4) 0.021(3) 0.013(3) -0.003(3) -0.002(3) 0.001(3)
C63 0.024(4) 0.014(3) 0.014(3) -0.001(2) -0.002(3) 0.000(3)
C64 0.025(4) 0.019(3) 0.022(3) -0.002(3) -0.001(3) 0.004(3)
C65 0.023(3) 0.020(3) 0.014(3) 0.001(3) 0.000(3) -0.001(3)
C1 0.024(6) 0.007(6) 0.024(7) 0.000(5) 0.003(5) -0.004(5)
C2 0.023(6) 0.008(6) 0.024(7) 0.001(5) 0.003(5) -0.003(5)
C3 0.023(6) 0.008(6) 0.024(7) 0.001(5) 0.003(5) -0.004(5)
C4 0.024(6) 0.008(6) 0.023(7) 0.001(5) 0.002(5) -0.004(5)
C5 0.024(6) 0.007(6) 0.023(7) 0.000(5) 0.002(5) -0.004(5)
C6 0.024(6) 0.007(6) 0.023(7) 0.000(5) 0.003(5) -0.004(5)
C7 0.024(6) 0.006(6) 0.023(7) 0.001(5) 0.002(5) -0.005(5)
C8 0.024(6) 0.006(6) 0.024(7) 0.001(5) 0.003(5) -0.005(5)
C9 0.023(6) 0.006(6) 0.024(7) 0.001(5) 0.003(5) -0.005(5)
C10 0.024(6) 0.006(6) 0.024(7) 0.001(5) 0.002(5) -0.004(5)
C11 0.023(6) 0.007(6) 0.024(7) 0.000(5) 0.002(5) -0.004(5)
C12 0.023(6) 0.008(6) 0.024(7) 0.000(5) 0.003(5) -0.003(5)
C13 0.023(6) 0.007(6) 0.024(7) 0.000(5) 0.002(5) -0.003(5)
C14 0.023(6) 0.008(6) 0.024(7) 0.001(5) 0.003(5) -0.003(5)
C15 0.023(6) 0.008(6) 0.024(7) 0.001(5) 0.003(5) -0.004(5)
C16 0.023(6) 0.008(6) 0.024(7) 0.002(5) 0.003(5) -0.004(5)
C17 0.024(6) 0.008(6) 0.023(7) 0.002(5) 0.002(5) -0.004(5)
C18 0.024(6) 0.007(6) 0.023(7) 0.002(5) 0.001(5) -0.004(5)
C19 0.024(6) 0.007(6) 0.023(7) 0.001(5) 0.001(5) -0.004(5)
C20 0.023(6) 0.007(6) 0.023(7) 0.001(5) 0.001(5) -0.005(5)
C21 0.024(6) 0.007(6) 0.023(7) 0.001(5) 0.002(5) -0.005(5)
C22 0.024(6) 0.006(6) 0.023(7) 0.001(5) 0.003(5) -0.005(5)
C23 0.024(6) 0.006(6) 0.024(7) 0.001(5) 0.004(5) -0.006(5)
C24 0.024(6) 0.005(6) 0.024(7) 0.001(5) 0.003(5) -0.006(5)
C25 0.024(6) 0.006(6) 0.024(7) 0.001(5) 0.003(5) -0.005(5)
C26 0.024(6) 0.006(6) 0.024(7) 0.001(5) 0.002(5) -0.005(5)
C27 0.024(6) 0.007(6) 0.024(7) 0.001(5) 0.001(5) -0.005(5)
C28 0.024(6) 0.007(6) 0.024(7) 0.000(5) 0.001(5) -0.005(5)
C29 0.023(6) 0.007(6) 0.024(7) 0.000(5) 0.001(5) -0.005(5)
C30 0.023(6) 0.007(6) 0.024(7) 0.000(5) 0.002(5) -0.004(5)
C31 0.023(6) 0.007(6) 0.024(7) 0.001(5) 0.002(5) -0.004(5)
C32 0.023(6) 0.007(6) 0.024(7) 0.002(5) 0.003(5) -0.004(5)
C33 0.023(6) 0.007(6) 0.024(7) 0.002(5) 0.002(5) -0.004(5)
C34 0.023(6) 0.007(6) 0.024(7) 0.002(5) 0.003(5) -0.004(5)
C35 0.023(6) 0.007(6) 0.024(7) 0.002(5) 0.002(5) -0.003(5)
C36 0.024(6) 0.007(6) 0.023(7) 0.001(5) 0.002(5) -0.004(5)
C37 0.023(6) 0.007(6) 0.023(7) 0.002(5) 0.002(5) -0.004(5)
C38 0.023(6) 0.007(6) 0.023(7) 0.001(5) 0.002(5) -0.005(5)
C39 0.023(6) 0.006(6) 0.023(7) 0.001(5) 0.003(5) -0.005(5)
C40 0.023(6) 0.006(6) 0.023(7) 0.001(5) 0.004(5) -0.005(5)
C41 0.024(6) 0.006(6) 0.024(7) 0.000(5) 0.005(5) -0.005(5)
C42 0.024(6) 0.006(6) 0.024(7) 0.000(5) 0.005(5) -0.005(5)
C43 0.024(6) 0.006(6) 0.023(7) 0.001(5) 0.004(5) -0.005(5)
C44 0.024(6) 0.007(6) 0.023(7) 0.001(5) 0.003(5) -0.005(5)
C45 0.024(6) 0.006(6) 0.023(7) 0.001(5) 0.001(5) -0.004(5)
C46 0.025(6) 0.006(6) 0.023(7) 0.001(5) 0.001(5) -0.004(5)
C47 0.024(6) 0.007(6) 0.024(7) 0.000(5) 0.001(5) -0.005(5)
C48 0.024(6) 0.006(6) 0.025(7) 0.001(5) 0.000(5) -0.004(5)
C49 0.024(6) 0.006(6) 0.024(7) 0.001(5) 0.002(5) -0.004(5)
C50 0.024(6) 0.006(6) 0.024(7) 0.002(5) 0.002(5) -0.004(5)
C51 0.023(6) 0.006(6) 0.024(7) 0.002(5) 0.003(5) -0.003(5)
C52 0.023(6) 0.006(6) 0.023(7) 0.002(5) 0.003(5) -0.003(5)
C53 0.023(6) 0.007(6) 0.023(7) 0.002(5) 0.003(5) -0.004(5)
C54 0.023(6) 0.007(6) 0.023(7) 0.002(5) 0.004(5) -0.004(5)
C55 0.023(6) 0.006(6) 0.023(7) 0.002(5) 0.005(5) -0.004(5)
C56 0.024(6) 0.006(6) 0.023(7) 0.001(5) 0.005(5) -0.004(5)
C57 0.024(6) 0.006(6) 0.023(7) 0.001(5) 0.004(5) -0.004(5)
C58 0.024(6) 0.006(6) 0.023(7) 0.000(5) 0.003(5) -0.004(5)
C59 0.024(6) 0.006(6) 0.023(7) 0.001(5) 0.003(5) -0.004(5)
C60 0.024(6) 0.006(6) 0.024(7) 0.002(5) 0.003(5) -0.003(5)

loop_
_atom_type_symbol
_atom_type_description
_atom_type_scat_dispersion_real
_atom_type_scat_dispersion_imag
_atom_type_scat_source
C C 0.0033 0.0016 'International Tables Vol C Tables 4.2.6.8 and 6.1.1.4'
H H 0.0000 0.0000 'International Tables Vol C Tables 4.2.6.8 and 6.1.1.4'
N N 0.0061 0.0033 'International Tables Vol C Tables 4.2.6.8 and 6.1.1.4'
F F 0.0171 0.0103 'International Tables Vol C Tables 4.2.6.8 and 6.1.1.4'
Au Au -2.0133 8.8022 'International Tables Vol C Tables 4.2.6.8 and 6.1.1.4'

loop_
_geom_angle_atom_site_label_1
_geom_angle_atom_site_label_2
_geom_angle_atom_site_label_3
_geom_angle
_geom_angle_site_symmetry_1
_geom_angle_site_symmetry_3
N1 Au1 N2 174.1(2) . 11
N1 Au1 Au1 79.91(15) . 22_554
N2 Au1 Au1 106.01(16) 11 22_554
N1 Au1 Au1 119.90(15) . 11
N2 Au1 Au1 60.36(16) 11 11
Au1 Au1 Au1 94.324(1) 22_554 11
N1 Au1 Au1 60.03(15) . 8_545
N2 Au1 Au1 120.30(16) 11 8_545
Au1 Au1 Au1 80.777(7) 22_554 8_545
Au1 Au1 Au1 59.999(1) 11 8_545
C63 N1 N2 107.6(5) . .
C63 N1 Au1 131.2(5) . .
N2 N1 Au1 120.7(4) . .
C61 N2 N1 108.0(5) . .
C61 N2 Au1 131.8(5) . 8_545
N1 N2 Au1 118.9(4) . 8_545
N2 C61 C62 110.2(6) . .
N2 C61 C64 121.6(6) . .
C62 C61 C64 128.2(6) . .
C61 C62 C63 103.6(6) . .
C61 C62 H62 128.2 . .
C63 C62 H62 128.2 . .
N1 C63 C62 110.6(6) . .
N1 C63 C65 120.3(6) . .
C62 C63 C65 129.0(6) . .
F1 C64 F3 107.9(6) . .
F1 C64 F2 106.0(6) . .
F3 C64 F2 108.3(6) . .
F1 C64 C61 111.8(6) . .
F3 C64 C61 110.4(6) . .
F2 C64 C61 112.3(6) . .
F4 C65 F5 107.3(6) . .
F4 C65 F6 106.7(6) . .
F5 C65 F6 106.5(6) . .
F4 C65 C63 112.7(6) . .
F5 C65 C63 110.9(6) . .
F6 C65 C63 112.4(6) . .
C2 C1 C9 127.2 . .
C2 C1 C6 117.3 . .
C9 C1 C6 104.0 . .
C1 C2 C12 116.2 . .
C1 C2 C3 123.0 . .
C12 C2 C3 108.1 . .
C4 C3 C2 120.3 . .
C4 C3 C14 120.0 . .
C2 C3 C14 107.9 . .
C3 C4 C5 120.1 . .
C3 C4 C17 120.3 . .
C5 C4 C17 108.2 . .
C6 C5 C4 120.7 . .
C6 C5 C19 119.6 . .
C4 C5 C19 107.9 . .
C5 C6 C7 120.7 . .
C5 C6 C1 118.6 . .
C7 C6 C1 107.3 . .
C21 C7 C6 119.5 . .
C21 C7 C8 120.2 . .
C6 C7 C8 109.4 . .
C24 C8 C7 120.6 . .
C24 C8 C9 119.9 . .
C7 C8 C9 107.3 . .
C10 C9 C1 116.1 . .
C10 C9 C8 119.7 . .
C1 C9 C8 112.0 . .
C9 C10 C11 120.2 . .
C9 C10 C26 119.8 . .
C11 C10 C26 107.7 . .
C12 C11 C10 120.0 . .
C12 C11 C28 119.5 . .
C10 C11 C28 108.1 . .
C11 C12 C2 120.3 . .
C11 C12 C13 119.9 . .
C2 C12 C13 107.8 . .
C30 C13 C14 119.5 . .
C30 C13 C12 120.3 . .
C14 C13 C12 108.5 . .
C15 C14 C13 120.8 . .
C15 C14 C3 119.5 . .
C13 C14 C3 107.6 . .
C14 C15 C16 120.5 . .
C14 C15 C32 119.5 . .
C16 C15 C32 108.4 . .
C17 C16 C15 120.5 . .
C17 C16 C34 119.2 . .
C15 C16 C34 107.7 . .
C16 C17 C18 120.7 . .
C16 C17 C4 119.2 . .
C18 C17 C4 108.0 . .
C36 C18 C17 120.6 . .
C36 C18 C19 119.1 . .
C17 C18 C19 108.2 . .
C20 C19 C5 119.8 . .
C20 C19 C18 120.0 . .
C5 C19 C18 107.7 . .
C19 C20 C21 120.7 . .
C19 C20 C38 120.5 . .
C21 C20 C38 108.0 . .
C7 C21 C20 119.6 . .
C7 C21 C22 119.1 . .
C20 C21 C22 108.4 . .
C23 C22 C21 121.1 . .
C23 C22 C39 118.9 . .
C21 C22 C39 107.9 . .
C22 C23 C42 120.6 . .
C22 C23 C24 119.5 . .
C42 C23 C24 107.5 . .
C8 C24 C25 120.3 . .
C8 C24 C23 119.5 . .
C25 C24 C23 108.4 . .
C26 C25 C24 120.3 . .
C26 C25 C43 119.8 . .
C24 C25 C43 108.1 . .
C25 C26 C27 120.5 . .
C25 C26 C10 120.0 . .
C27 C26 C10 108.1 . .
C45 C27 C28 119.0 . .
C45 C27 C26 119.9 . .
C28 C27 C26 108.5 . .
C29 C28 C27 121.3 . .
C29 C28 C11 119.9 . .
C27 C28 C11 107.6 . .
C28 C29 C30 120.8 . .
C28 C29 C47 119.4 . .
C30 C29 C47 107.9 . .
C13 C30 C31 119.5 . .
C13 C30 C29 119.5 . .
C31 C30 C29 108.4 . .
C32 C31 C30 121.3 . .
C32 C31 C48 119.1 . .
C30 C31 C48 108.0 . .
C31 C32 C33 121.0 . .
C31 C32 C15 119.4 . .
C33 C32 C15 107.0 . .
C50 C33 C34 120.5 . .
C50 C33 C32 119.2 . .
C34 C33 C32 108.8 . .
C35 C34 C33 120.4 . .
C35 C34 C16 119.7 . .
C33 C34 C16 108.0 . .
C34 C35 C52 118.9 . .
C34 C35 C36 121.0 . .
C52 C35 C36 107.7 . .
C18 C36 C37 120.6 . .
C18 C36 C35 118.7 . .
C37 C36 C35 108.5 . .
C38 C37 C36 120.5 . .
C38 C37 C53 119.4 . .
C36 C37 C53 108.1 . .
C37 C38 C20 119.3 . .
C37 C38 C39 119.5 . .
C20 C38 C39 108.6 . .
C40 C39 C38 120.9 . .
C40 C39 C22 120.5 . .
C38 C39 C22 106.9 . .
C39 C40 C54 119.6 . .
C39 C40 C41 120.2 . .
C54 C40 C41 108.1 . .
C42 C41 C56 120.7 . .
C42 C41 C40 119.8 . .
C56 C41 C40 107.9 . .
C41 C42 C23 120.1 . .
C41 C42 C43 119.7 . .
C23 C42 C43 107.8 . .
C44 C43 C25 120.3 . .
C44 C43 C42 119.4 . .
C25 C43 C42 108.3 . .
C43 C44 C57 120.1 . .
C43 C44 C45 119.8 . .
C57 C44 C45 107.7 . .
C27 C45 C46 119.9 . .
C27 C45 C44 119.6 . .
C46 C45 C44 108.4 . .
C47 C46 C45 120.4 . .
C47 C46 C58 119.9 . .
C45 C46 C58 107.3 . .
C46 C47 C48 120.5 . .
C46 C47 C29 119.9 . .
C48 C47 C29 108.0 . .
C49 C48 C47 119.5 . .
C49 C48 C31 120.2 . .
C47 C48 C31 107.7 . .
C48 C49 C50 119.8 . .
C48 C49 C59 120.1 . .
C50 C49 C59 108.5 . .
C33 C50 C49 120.6 . .
C33 C50 C51 119.6 . .
C49 C50 C51 107.7 . .
C52 C51 C60 119.9 . .
C52 C51 C50 119.8 . .
C60 C51 C50 108.5 . .
C51 C52 C35 120.8 . .
C51 C52 C53 119.7 . .
C35 C52 C53 107.4 . .
C54 C53 C37 120.1 . .
C54 C53 C52 120.7 . .
C37 C53 C52 108.3 . .
C53 C54 C40 120.5 . .
C53 C54 C55 119.0 . .
C40 C54 C55 107.9 . .
C60 C55 C56 119.7 . .
C60 C55 C54 120.4 . .
C56 C55 C54 108.0 . .
C57 C56 C41 119.7 . .
C57 C56 C55 120.3 . .
C41 C56 C55 108.1 . .
C56 C57 C58 119.8 . .
C56 C57 C44 120.3 . .
C58 C57 C44 108.0 . .
C59 C58 C57 120.5 . .
C59 C58 C46 119.3 . .
C57 C58 C46 108.5 . .
C58 C59 C49 120.6 . .
C58 C59 C60 119.4 . .
C49 C59 C60 108.2 . .
C55 C60 C51 120.2 . .
C55 C60 C59 120.3 . .
C51 C60 C59 107.2 . .

loop_
_geom_bond_atom_site_label_1
_geom_bond_atom_site_label_2
_geom_bond_distance
_geom_bond_site_symmetry_2
Au1 N1 1.993(5) .
Au1 N2 2.006(5) 11
Au1 Au1 3.2631(7) 22_554
Au1 Au1 3.3435(7) 11
Au1 Au1 3.3436(7) 8_545
F1 C64 1.317(8) .
F2 C64 1.333(9) .
F3 C64 1.322(8) .
F4 C65 1.320(8) .
F5 C65 1.326(8) .
F6 C65 1.330(8) .
N1 C63 1.334(8) .
N1 N2 1.356(7) .
N2 C61 1.337(9) .
N2 Au1 2.006(5) 8_545
C61 C62 1.382(9) .
C61 C64 1.500(9) .
C62 C63 1.382(10) .
C62 H62 0.9500 .
C63 C65 1.487(10) .
C1 C2 1.3345 .
C1 C9 1.4191 .
C1 C6 1.5587 .
C2 C12 1.4433 .
C2 C3 1.4456 .
C3 C4 1.3861 .
C3 C14 1.4537 .
C4 C5 1.4400 .
C4 C17 1.4499 .
C5 C6 1.3883 .
C5 C19 1.4494 .
C6 C7 1.4387 .
C7 C21 1.4033 .
C7 C8 1.4390 .
C8 C24 1.3833 .
C8 C9 1.4561 .
C9 C10 1.3855 .
C10 C11 1.4432 .
C10 C26 1.4502 .
C11 C12 1.3912 .
C11 C28 1.4597 .
C12 C13 1.4455 .
C13 C30 1.3896 .
C13 C14 1.4400 .
C14 C15 1.3791 .
C15 C16 1.4412 .
C15 C32 1.4571 .
C16 C17 1.3888 .
C16 C34 1.4552 .
C17 C18 1.4355 .
C18 C36 1.3937 .
C18 C19 1.4527 .
C19 C20 1.3843 .
C20 C21 1.4383 .
C20 C38 1.4436 .
C21 C22 1.4423 .
C22 C23 1.3839 .
C22 C39 1.4659 .
C23 C42 1.4390 .
C23 C24 1.4649 .
C24 C25 1.4306 .
C25 C26 1.3853 .
C25 C43 1.4411 .
C26 C27 1.4428 .
C27 C45 1.3981 .
C27 C28 1.4365 .
C28 C29 1.3732 .
C29 C30 1.4430 .
C29 C47 1.4512 .
C30 C31 1.4387 .
C31 C32 1.3697 .
C31 C48 1.4558 .
C32 C33 1.4484 .
C33 C50 1.3834 .
C33 C34 1.4336 .
C34 C35 1.3856 .
C35 C52 1.4485 .
C35 C36 1.4494 .
C36 C37 1.4293 .
C37 C38 1.3904 .
C37 C53 1.4422 .
C38 C39 1.4477 .
C39 C40 1.3647 .
C40 C54 1.4348 .
C40 C41 1.4486 .
C41 C42 1.3850 .
C41 C56 1.4376 .
C42 C43 1.4566 .
C43 C44 1.3952 .
C44 C57 1.4392 .
C44 C45 1.4510 .
C45 C46 1.4372 .
C46 C47 1.3780 .
C46 C58 1.4501 .
C47 C48 1.4462 .
C48 C49 1.3840 .
C49 C50 1.4316 .
C49 C59 1.4357 .
C50 C51 1.4435 .
C51 C52 1.3783 .
C51 C60 1.4398 .
C52 C53 1.4508 .
C53 C54 1.3811 .
C54 C55 1.4470 .
C55 C60 1.3837 .
C55 C56 1.4409 .
C56 C57 1.3883 .
C57 C58 1.4364 .
C58 C59 1.3842 .
C59 C60 1.4485 .

loop_
_geom_torsion_atom_site_label_1
_geom_torsion_atom_site_label_2
_geom_torsion_atom_site_label_3
_geom_torsion_atom_site_label_4
_geom_torsion
_geom_torsion_site_symmetry_1
_geom_torsion_site_symmetry_4
C63 N1 N2 C61 0.4(7) . .
Au1 N1 N2 C61 -172.0(4) . .
C63 N1 N2 Au1 169.0(4) . 8_545
Au1 N1 N2 Au1 -3.4(6) . 8_545
N1 N2 C61 C62 -0.8(8) . .
Au1 N2 C61 C62 -167.4(5) 8_545 .
N1 N2 C61 C64 177.4(6) . .
Au1 N2 C61 C64 10.8(10) 8_545 .
N2 C61 C62 C63 0.9(8) . .
C64 C61 C62 C63 -177.2(7) . .
N2 N1 C63 C62 0.2(7) . .
Au1 N1 C63 C62 171.5(5) . .
N2 N1 C63 C65 -177.5(6) . .
Au1 N1 C63 C65 -6.2(9) . .
C61 C62 C63 N1 -0.6(8) . .
C61 C62 C63 C65 176.8(7) . .
N2 C61 C64 F1 -63.7(9) . .
C62 C61 C64 F1 114.2(8) . .
N2 C61 C64 F3 176.2(6) . .
C62 C61 C64 F3 -5.9(11) . .
N2 C61 C64 F2 55.3(9) . .
C62 C61 C64 F2 -126.8(8) . .
N1 C63 C65 F4 -52.7(9) . .
C62 C63 C65 F4 130.0(8) . .
N1 C63 C65 F5 -173.0(6) . .
C62 C63 C65 F5 9.7(10) . .
N1 C63 C65 F6 67.9(8) . .
C62 C63 C65 F6 -109.4(8) . .
C9 C1 C2 C12 3.1 . .
C6 C1 C2 C12 140.3 . .
C9 C1 C2 C3 -134.1 . .
C6 C1 C2 C3 3.1 . .
C1 C2 C3 C4 -2.0 . .
C12 C2 C3 C4 -142.1 . .
C1 C2 C3 C14 140.9 . .
C12 C2 C3 C14 0.8 . .
C2 C3 C4 C5 0.1 . .
C14 C3 C4 C5 -138.4 . .
C2 C3 C4 C17 139.3 . .
C14 C3 C4 C17 0.8 . .
C3 C4 C5 C6 0.4 . .
C17 C4 C5 C6 -143.1 . .
C3 C4 C5 C19 143.1 . .
C17 C4 C5 C19 -0.4 . .
C4 C5 C6 C7 136.6 . .
C19 C5 C6 C7 -1.8 . .
C4 C5 C6 C1 0.7 . .
C19 C5 C6 C1 -137.7 . .
C2 C1 C6 C5 -2.5 . .
C9 C1 C6 C5 143.6 . .
C2 C1 C6 C7 -143.6 . .
C9 C1 C6 C7 2.4 . .
C5 C6 C7 C21 2.4 . .
C1 C6 C7 C21 142.6 . .
C5 C6 C7 C8 -141.9 . .
C1 C6 C7 C8 -1.7 . .
C21 C7 C8 C24 -1.5 . .
C6 C7 C8 C24 142.5 . .
C21 C7 C8 C9 -143.7 . .
C6 C7 C8 C9 0.3 . .
C2 C1 C9 C10 -3.3 . .
C6 C1 C9 C10 -144.8 . .
C2 C1 C9 C8 139.1 . .
C6 C1 C9 C8 -2.3 . .
C24 C8 C9 C10 -0.2 . .
C7 C8 C9 C10 142.3 . .
C24 C8 C9 C1 -141.2 . .
C7 C8 C9 C1 1.4 . .
C1 C9 C10 C11 1.6 . .
C8 C9 C10 C11 -137.8 . .
C1 C9 C10 C26 139.1 . .
C8 C9 C10 C26 -0.3 . .
C9 C10 C11 C12 -0.1 . .
C26 C10 C11 C12 -142.1 . .
C9 C10 C11 C28 141.8 . .
C26 C10 C11 C28 -0.2 . .
C10 C11 C12 C2 -0.1 . .
C28 C11 C12 C2 -137.8 . .
C10 C11 C12 C13 138.1 . .
C28 C11 C12 C13 0.4 . .
C1 C2 C12 C11 -1.3 . .
C3 C2 C12 C11 141.9 . .
C1 C2 C12 C13 -143.9 . .
C3 C2 C12 C13 -0.8 . .
C11 C12 C13 C30 0.5 . .
C2 C12 C13 C30 143.3 . .
C11 C12 C13 C14 -142.4 . .
C2 C12 C13 C14 0.4 . .
C30 C13 C14 C15 -0.7 . .
C12 C13 C14 C15 142.5 . .
C30 C13 C14 C3 -143.1 . .
C12 C13 C14 C3 0.1 . .
C4 C3 C14 C15 -0.5 . .
C2 C3 C14 C15 -143.5 . .
C4 C3 C14 C13 142.4 . .
C2 C3 C14 C13 -0.6 . .
C13 C14 C15 C16 -138.3 . .
C3 C14 C15 C16 -0.3 . .
C13 C14 C15 C32 0.6 . .
C3 C14 C15 C32 138.7 . .
C14 C15 C16 C17 0.8 . .
C32 C15 C16 C17 -142.1 . .
C14 C15 C16 C34 142.3 . .
C32 C15 C16 C34 -0.6 . .
C15 C16 C17 C18 137.5 . .
C34 C16 C17 C18 0.3 . .
C15 C16 C17 C4 -0.6 . .
C34 C16 C17 C4 -137.7 . .
C3 C4 C17 C16 -0.2 . .
C5 C4 C17 C16 143.2 . .
C3 C4 C17 C18 -143.0 . .
C5 C4 C17 C18 0.4 . .
C16 C17 C18 C36 -0.3 . .
C4 C17 C18 C36 141.8 . .
C16 C17 C18 C19 -142.4 . .
C4 C17 C18 C19 -0.2 . .
C6 C5 C19 C20 1.5 . .
C4 C5 C19 C20 -141.7 . .
C6 C5 C19 C18 143.4 . .
C4 C5 C19 C18 0.3 . .
C36 C18 C19 C20 -0.9 . .
C17 C18 C19 C20 141.8 . .
C36 C18 C19 C5 -142.7 . .
C17 C18 C19 C5 0.0 . .
C5 C19 C20 C21 -1.6 . .
C18 C19 C20 C21 -139.0 . .
C5 C19 C20 C38 138.5 . .
C18 C19 C20 C38 1.2 . .
C6 C7 C21 C20 -2.5 . .
C8 C7 C21 C20 137.9 . .
C6 C7 C21 C22 -139.5 . .
C8 C7 C21 C22 0.8 . .
C19 C20 C21 C7 2.2 . .
C38 C20 C21 C7 -142.3 . .
C19 C20 C21 C22 143.3 . .
C38 C20 C21 C22 -1.2 . .
C7 C21 C22 C23 -0.2 . .
C20 C21 C22 C23 -141.6 . .
C7 C21 C22 C39 141.7 . .
C20 C21 C22 C39 0.3 . .
C21 C22 C23 C42 137.5 . .
C39 C22 C23 C42 -0.5 . .
C21 C22 C23 C24 0.2 . .
C39 C22 C23 C24 -137.7 . .
C7 C8 C24 C25 -137.2 . .
C9 C8 C24 C25 0.4 . .
C7 C8 C24 C23 1.4 . .
C9 C8 C24 C23 139.0 . .
C22 C23 C24 C8 -0.8 . .
C42 C23 C24 C8 -143.0 . .
C22 C23 C24 C25 142.2 . .
C42 C23 C24 C25 0.0 . .
C8 C24 C25 C26 0.0 . .
C23 C24 C25 C26 -142.7 . .
C8 C24 C25 C43 142.9 . .
C23 C24 C25 C43 0.2 . .
C24 C25 C26 C27 138.5 . .
C43 C25 C26 C27 0.0 . .
C24 C25 C26 C10 -0.6 . .
C43 C25 C26 C10 -139.1 . .
C9 C10 C26 C25 0.7 . .
C11 C10 C26 C25 142.9 . .
C9 C10 C26 C27 -142.9 . .
C11 C10 C26 C27 -0.7 . .
C25 C26 C27 C45 -0.4 . .
C10 C26 C27 C45 142.9 . .
C25 C26 C27 C28 -142.0 . .
C10 C26 C27 C28 1.3 . .
C45 C27 C28 C29 0.1 . .
C26 C27 C28 C29 142.1 . .
C45 C27 C28 C11 -143.5 . .
C26 C27 C28 C11 -1.5 . .
C12 C11 C28 C29 -1.0 . .
C10 C11 C28 C29 -143.1 . .
C12 C11 C28 C27 143.2 . .
C10 C11 C28 C27 1.0 . .
C27 C28 C29 C30 -138.6 . .
C11 C28 C29 C30 0.7 . .
C27 C28 C29 C47 -0.3 . .
C11 C28 C29 C47 139.0 . .
C14 C13 C30 C31 0.6 . .
C12 C13 C30 C31 -138.3 . .
C14 C13 C30 C29 138.0 . .
C12 C13 C30 C29 -0.8 . .
C28 C29 C30 C13 0.2 . .
C47 C29 C30 C13 -142.2 . .
C28 C29 C30 C31 141.9 . .
C47 C29 C30 C31 -0.5 . .
C13 C30 C31 C32 -0.3 . .
C29 C30 C31 C32 -142.0 . .
C13 C30 C31 C48 142.4 . .
C29 C30 C31 C48 0.7 . .
C30 C31 C32 C33 137.1 . .
C48 C31 C32 C33 -1.6 . .
C30 C31 C32 C15 0.2 . .
C48 C31 C32 C15 -138.6 . .
C14 C15 C32 C31 -0.4 . .
C16 C15 C32 C31 143.0 . .
C14 C15 C32 C33 -142.6 . .
C16 C15 C32 C33 0.7 . .
C31 C32 C33 C50 1.5 . .
C15 C32 C33 C50 143.0 . .
C31 C32 C33 C34 -142.1 . .
C15 C32 C33 C34 -0.6 . .
C50 C33 C34 C35 -0.2 . .
C32 C33 C34 C35 142.9 . .
C50 C33 C34 C16 -142.9 . .
C32 C33 C34 C16 0.2 . .
C17 C16 C34 C35 -0.7 . .
C15 C16 C34 C35 -142.7 . .
C17 C16 C34 C33 142.3 . .
C15 C16 C34 C33 0.3 . .
C33 C34 C35 C52 0.2 . .
C16 C34 C35 C52 138.5 . .
C33 C34 C35 C36 -137.4 . .
C16 C34 C35 C36 1.0 . .
C17 C18 C36 C37 -137.5 . .
C19 C18 C36 C37 0.5 . .
C17 C18 C36 C35 0.6 . .
C19 C18 C36 C35 138.7 . .
C34 C35 C36 C18 -1.0 . .
C52 C35 C36 C18 -142.7 . .
C34 C35 C36 C37 141.7 . .
C52 C35 C36 C37 0.1 . .
C18 C36 C37 C38 -0.5 . .
C35 C36 C37 C38 -142.4 . .
C18 C36 C37 C53 141.7 . .
C35 C36 C37 C53 -0.2 . .
C36 C37 C38 C20 0.8 . .
C53 C37 C38 C20 -137.2 . .
C36 C37 C38 C39 138.5 . .
C53 C37 C38 C39 0.5 . .
C19 C20 C38 C37 -1.2 . .
C21 C20 C38 C37 143.4 . .
C19 C20 C38 C39 -143.0 . .
C21 C20 C38 C39 1.6 . .
C37 C38 C39 C40 0.1 . .
C20 C38 C39 C40 141.8 . .
C37 C38 C39 C22 -143.1 . .
C20 C38 C39 C22 -1.4 . .
C23 C22 C39 C40 0.2 . .
C21 C22 C39 C40 -142.7 . .
C23 C22 C39 C38 143.5 . .
C21 C22 C39 C38 0.6 . .
C38 C39 C40 C54 0.3 . .
C22 C39 C40 C54 138.6 . .
C38 C39 C40 C41 -137.8 . .
C22 C39 C40 C41 0.5 . .
C39 C40 C41 C42 -0.9 . .
C54 C40 C41 C42 -143.3 . .
C39 C40 C41 C56 142.5 . .
C54 C40 C41 C56 0.1 . .
C56 C41 C42 C23 -138.0 . .
C40 C41 C42 C23 0.7 . .
C56 C41 C42 C43 -0.5 . .
C40 C41 C42 C43 138.2 . .
C22 C23 C42 C41 0.0 . .
C24 C23 C42 C41 141.8 . .
C22 C23 C42 C43 -142.0 . .
C24 C23 C42 C43 -0.2 . .
C26 C25 C43 C44 0.4 . .
C24 C25 C43 C44 -142.7 . .
C26 C25 C43 C42 142.7 . .
C24 C25 C43 C42 -0.3 . .
C41 C42 C43 C44 1.0 . .
C23 C42 C43 C44 143.1 . .
C41 C42 C43 C25 -141.8 . .
C23 C42 C43 C25 0.3 . .
C25 C43 C44 C57 137.3 . .
C42 C43 C44 C57 -1.0 . .
C25 C43 C44 C45 -0.2 . .
C42 C43 C44 C45 -138.5 . .
C28 C27 C45 C46 -0.1 . .
C26 C27 C45 C46 -137.7 . .
C28 C27 C45 C44 138.2 . .
C26 C27 C45 C44 0.6 . .
C43 C44 C45 C27 -0.2 . .
C57 C44 C45 C27 -142.4 . .
C43 C44 C45 C46 142.4 . .
C57 C44 C45 C46 0.2 . .
C27 C45 C46 C47 0.2 . .
C44 C45 C46 C47 -142.2 . .
C27 C45 C46 C58 142.3 . .
C44 C45 C46 C58 -0.1 . .
C45 C46 C47 C48 138.5 . .
C58 C46 C47 C48 1.1 . .
C45 C46 C47 C29 -0.4 . .
C58 C46 C47 C29 -137.8 . .
C28 C29 C47 C46 0.4 . .
C30 C29 C47 C46 143.5 . .
C28 C29 C47 C48 -143.0 . .
C30 C29 C47 C48 0.1 . .
C46 C47 C48 C49 -0.9 . .
C29 C47 C48 C49 142.2 . .
C46 C47 C48 C31 -142.8 . .
C29 C47 C48 C31 0.3 . .
C32 C31 C48 C49 1.4 . .
C30 C31 C48 C49 -142.2 . .
C32 C31 C48 C47 143.0 . .
C30 C31 C48 C47 -0.6 . .
C47 C48 C49 C50 -138.3 . .
C31 C48 C49 C50 -1.1 . .
C47 C48 C49 C59 0.7 . .
C31 C48 C49 C59 137.8 . .
C34 C33 C50 C49 138.2 . .
C32 C33 C50 C49 -1.2 . .
C34 C33 C50 C51 0.2 . .
C32 C33 C50 C51 -139.1 . .
C48 C49 C50 C33 1.0 . .
C59 C49 C50 C33 -142.2 . .
C48 C49 C50 C51 143.3 . .
C59 C49 C50 C51 0.1 . .
C33 C50 C51 C52 -0.1 . .
C49 C50 C51 C52 -142.9 . .
C33 C50 C51 C60 142.8 . .
C49 C50 C51 C60 0.0 . .
C60 C51 C52 C35 -138.6 . .
C50 C51 C52 C35 0.1 . .
C60 C51 C52 C53 -0.8 . .
C50 C51 C52 C53 138.0 . .
C34 C35 C52 C51 -0.1 . .
C36 C35 C52 C51 142.5 . .
C34 C35 C52 C53 -142.5 . .
C36 C35 C52 C53 0.1 . .
C38 C37 C53 C54 -1.4 . .
C36 C37 C53 C54 -144.1 . .
C38 C37 C53 C52 143.0 . .
C36 C37 C53 C52 0.3 . .
C51 C52 C53 C54 1.0 . .
C35 C52 C53 C54 143.9 . .
C51 C52 C53 C37 -143.1 . .
C35 C52 C53 C37 -0.3 . .
C37 C53 C54 C40 1.8 . .
C52 C53 C54 C40 -138.2 . .
C37 C53 C54 C55 139.2 . .
C52 C53 C54 C55 -0.8 . .
C39 C40 C54 C53 -1.2 . .
C41 C40 C54 C53 141.3 . .
C39 C40 C54 C55 -142.7 . .
C41 C40 C54 C55 -0.2 . .
C53 C54 C55 C60 0.4 . .
C40 C54 C55 C60 142.6 . .
C53 C54 C55 C56 -142.1 . .
C40 C54 C55 C56 0.1 . .
C42 C41 C56 C57 0.1 . .
C40 C41 C56 C57 -142.9 . .
C42 C41 C56 C55 143.0 . .
C40 C41 C56 C55 -0.1 . .
C60 C55 C56 C57 -0.2 . .
C54 C55 C56 C57 142.6 . .
C60 C55 C56 C41 -142.8 . .
C54 C55 C56 C41 0.0 . .
C41 C56 C57 C58 138.3 . .
C55 C56 C57 C58 -0.1 . .
C41 C56 C57 C44 -0.1 . .
C55 C56 C57 C44 -138.5 . .
C43 C44 C57 C56 0.6 . .
C45 C44 C57 C56 142.6 . .
C43 C44 C57 C58 -142.1 . .
C45 C44 C57 C58 -0.1 . .
C56 C57 C58 C59 0.0 . .
C44 C57 C58 C59 142.9 . .
C56 C57 C58 C46 -142.9 . .
C44 C57 C58 C46 0.0 . .
C47 C46 C58 C59 -1.0 . .
C45 C46 C58 C59 -143.3 . .
C47 C46 C58 C57 142.4 . .
C45 C46 C58 C57 0.1 . .
C57 C58 C59 C49 -138.2 . .
C46 C58 C59 C49 0.8 . .
C57 C58 C59 C60 0.4 . .
C46 C58 C59 C60 139.4 . .
C48 C49 C59 C58 -0.6 . .
C50 C49 C59 C58 142.4 . .
C48 C49 C59 C60 -143.3 . .
C50 C49 C59 C60 -0.2 . .
C56 C55 C60 C51 138.0 . .
C54 C55 C60 C51 -0.2 . .
C56 C55 C60 C59 0.5 . .
C54 C55 C60 C59 -137.7 . .
C52 C51 C60 C55 0.3 . .
C50 C51 C60 C55 -142.5 . .
C52 C51 C60 C59 142.7 . .
C50 C51 C60 C59 -0.1 . .
C58 C59 C60 C55 -0.6 . .
C49 C59 C60 C55 142.6 . .
C58 C59 C60 C51 -143.0 . .
C49 C59 C60 C51 0.2 . .
